data_7045552
loop_
_publ_author_name
'Zhu, Xiancui'
'Li, Yang'
'Guo, Dianjun'
'Wang, Shaowu'
'Wei, Yun'
'Zhou, Shuangliu'

_publ_section_title
;
 Versatile reactivities of rare-earth metal dialkyl complexes supported by
 a neutral pyrrolyl-functionalized \b-diketiminato ligand.
;
_journal_issue 11
_journal_name_full 'Dalton transactions (Cambridge, England : 2003)'
_journal_page_first 3947
_journal_page_last 3957
_journal_paper_doi 10.1039/c7dt04410k
_journal_volume 47
_journal_year 2018
_chemical_formula_sum 'C40 H55 N4 Si Yb'
_chemical_formula_weight 793.01
_space_group_crystal_system triclinic
_space_group_IT_number 2
_space_group_name_Hall '-P 1'
_space_group_name_H-M_alt 'P -1'
_symmetry_space_group_name_Hall '-P 1'
_symmetry_space_group_name_H-M 'P -1'
_atom_sites_solution_hydrogens geom
_audit_creation_method SHELXL-2016/6
_audit_update_record
;
2018-01-30 deposited with the CCDC.
2018-02-06 downloaded from the CCDC.
;
_cell_angle_alpha 103.6830(10)
_cell_angle_beta 97.0660(10)
_cell_angle_gamma 100.4450(10)
_cell_formula_units_Z 2
_cell_length_a 11.0943(11)
_cell_length_b 11.3822(12)
_cell_length_c 17.1060(17)
_cell_measurement_reflns_used 9977
_cell_measurement_temperature 293(2)
_cell_measurement_theta_max 27.22
_cell_measurement_theta_min 2.37
_cell_volume 2032.7(4)
_computing_cell_refinement 'Bruker SMART'
_computing_data_collection 'Bruker SMART'
_computing_data_reduction 'Bruker SAINT'
_computing_molecular_graphics 'Bruker SHELXTL'
_computing_publication_material 'Bruker SHELXTL'
_computing_structure_refinement 'SHELXL-2016/6 (Sheldrick, 2016)'
_computing_structure_solution 'Bruker SHELXTL'
_diffrn_ambient_temperature 293(2)
_diffrn_measured_fraction_theta_full 0.998
_diffrn_measured_fraction_theta_max 0.968
_diffrn_measurement_device_type 'CCD area detector'
_diffrn_measurement_method 'phi and omega scans'
_diffrn_radiation_type MoK\a
_diffrn_radiation_wavelength 0.71073
_diffrn_reflns_av_R_equivalents 0.0240
_diffrn_reflns_av_unetI/netI 0.0312
_diffrn_reflns_Laue_measured_fraction_full 0.998
_diffrn_reflns_Laue_measured_fraction_max 0.968
_diffrn_reflns_limit_h_max 14
_diffrn_reflns_limit_h_min -14
_diffrn_reflns_limit_k_max 14
_diffrn_reflns_limit_k_min -14
_diffrn_reflns_limit_l_max 22
_diffrn_reflns_limit_l_min -22
_diffrn_reflns_number 23378
_diffrn_reflns_point_group_measured_fraction_full 0.998
_diffrn_reflns_point_group_measured_fraction_max 0.968
_diffrn_reflns_theta_full 25.242
_diffrn_reflns_theta_max 27.595
_diffrn_reflns_theta_min 1.244
_exptl_absorpt_coefficient_mu 2.360
_exptl_absorpt_correction_T_max 0.6627
_exptl_absorpt_correction_T_min 0.6129
_exptl_absorpt_correction_type multi-scan
_exptl_crystal_colour red
_exptl_crystal_density_diffrn 1.296
_exptl_crystal_description block
_exptl_crystal_F_000 814
_exptl_crystal_size_max 0.230
_exptl_crystal_size_mid 0.210
_exptl_crystal_size_min 0.190
_exptl_transmission_factor_max 0.7456
_exptl_transmission_factor_min 0.4527
_refine_diff_density_max 0.788
_refine_diff_density_min -0.343
_refine_diff_density_rms 0.061
_refine_ls_extinction_method none
_refine_ls_goodness_of_fit_ref 1.119
_refine_ls_hydrogen_treatment constr
_refine_ls_matrix_type full
_refine_ls_number_parameters 426
_refine_ls_number_reflns 9136
_refine_ls_number_restraints 0
_refine_ls_restrained_S_all 1.119
_refine_ls_R_factor_all 0.0381
_refine_ls_R_factor_gt 0.0277
_refine_ls_shift/su_max 0.002
_refine_ls_shift/su_mean 0.000
_refine_ls_structure_factor_coef Fsqd
_refine_ls_weighting_details 'w=1/[\s^2^(Fo^2^)+(0.0290P)^2^] where P=(Fo^2^+2Fc^2^)/3'
_refine_ls_weighting_scheme calc
_refine_ls_wR_factor_gt 0.0603
_refine_ls_wR_factor_ref 0.0635
_reflns_Friedel_coverage 0.000
_reflns_number_gt 7732
_reflns_number_total 9136
_reflns_threshold_expression 'I > 2\s(I)'
_cod_data_source_file c7dt04410k2.cif
_cod_data_source_block 4d
_cod_depositor_comments 'Adding full bibliography for 7045551--7045564.cif.'
_cod_database_code 7045552
_shelx_shelxl_version_number 2016/6
_shelx_space_group_comment
;
The symmetry employed for this shelxl refinement is uniquely defined
by the following loop, which should always be used as a source of
symmetry information in preference to the above space-group names.
They are only intended as comments.
;
_shelx_estimated_absorpt_t_min 0.613
_shelx_estimated_absorpt_t_max 0.663

loop_
_space_group_symop_operation_xyz
'x, y, z'
'-x, -y, -z'

loop_
_atom_site_label
_atom_site_type_symbol
_atom_site_fract_x
_atom_site_fract_y
_atom_site_fract_z
_atom_site_U_iso_or_equiv
_atom_site_adp_type
_atom_site_occupancy
_atom_site_site_symmetry_order
_atom_site_calc_flag
_atom_site_refinement_flags_posn
_atom_site_refinement_flags_adp
C1 C -0.1178(4) 0.4841(5) 0.3100(4) 0.151(2) Uani 1 1 d . .
H1A H -0.105783 0.486282 0.366916 0.227 Uiso 1 1 calc R U
H1B H -0.202443 0.444751 0.285316 0.227 Uiso 1 1 calc R U
H1C H -0.099983 0.567082 0.304327 0.227 Uiso 1 1 calc R U
C2 C -0.0316(3) 0.4120(4) 0.2683(3) 0.0935(13) Uani 1 1 d . .
H2 H -0.024477 0.432991 0.216460 0.112 Uiso 1 1 calc R U
C3 C -0.0912(5) 0.2755(5) 0.2495(3) 0.145(2) Uani 1 1 d . .
H3A H -0.030353 0.227341 0.236051 0.217 Uiso 1 1 calc R U
H3B H -0.158536 0.254106 0.204162 0.217 Uiso 1 1 calc R U
H3C H -0.122526 0.258382 0.296488 0.217 Uiso 1 1 calc R U
C4 C 0.0973(3) 0.4439(3) 0.31914(19) 0.0641(8) Uani 1 1 d . .
C6 C 0.2277(4) 0.4450(4) 0.4428(2) 0.0862(11) Uani 1 1 d . .
H6 H 0.235603 0.429723 0.494034 0.103 Uiso 1 1 calc R U
C7 C 0.3313(4) 0.4899(4) 0.4141(2) 0.0781(10) Uani 1 1 d . .
H7 H 0.409034 0.503716 0.446259 0.094 Uiso 1 1 calc R U
C8 C 0.3243(3) 0.5154(3) 0.33868(17) 0.0575(7) Uani 1 1 d . .
C9 C 0.2058(3) 0.4902(2) 0.29025(16) 0.0507(6) Uani 1 1 d . .
C10 C 0.5414(4) 0.6558(4) 0.3734(3) 0.1012(13) Uani 1 1 d . .
H10A H 0.506147 0.719644 0.403443 0.152 Uiso 1 1 calc R U
H10B H 0.605679 0.692102 0.348058 0.152 Uiso 1 1 calc R U
H10C H 0.576208 0.613574 0.410039 0.152 Uiso 1 1 calc R U
C11 C 0.4409(3) 0.5642(3) 0.3084(2) 0.0724(9) Uani 1 1 d . .
H11 H 0.416082 0.608021 0.268249 0.087 Uiso 1 1 calc R U
C12 C 0.4946(5) 0.4613(5) 0.2647(3) 0.140(2) Uani 1 1 d . .
H12A H 0.522683 0.417590 0.302528 0.211 Uiso 1 1 calc R U
H12B H 0.563494 0.494861 0.241882 0.211 Uiso 1 1 calc R U
H12C H 0.432000 0.405259 0.221717 0.211 Uiso 1 1 calc R U
C13 C 0.1809(4) 0.3076(3) 0.1385(2) 0.0731(9) Uani 1 1 d . .
H13A H 0.225616 0.301139 0.188549 0.110 Uiso 1 1 calc R U
H13B H 0.219202 0.273023 0.093700 0.110 Uiso 1 1 calc R U
H13C H 0.096204 0.263148 0.130408 0.110 Uiso 1 1 calc R U
C14 C 0.1839(2) 0.4441(3) 0.14330(17) 0.0512(6) Uani 1 1 d . .
C15 C 0.1745(3) 0.4739(3) 0.06892(16) 0.0548(7) Uani 1 1 d . .
H15 H 0.161406 0.406680 0.023294 0.066 Uiso 1 1 calc R U
C17 C 0.1676(3) 0.5845(3) -0.03874(17) 0.0675(9) Uani 1 1 d . .
H17A H 0.112198 0.635994 -0.050828 0.101 Uiso 1 1 calc R U
H17B H 0.134308 0.500682 -0.070737 0.101 Uiso 1 1 calc R U
H17C H 0.247510 0.613890 -0.051663 0.101 Uiso 1 1 calc R U
C5 C 0.1132(4) 0.4227(3) 0.3966(2) 0.0790(10) Uani 1 1 d . .
H5 H 0.043515 0.392554 0.417075 0.095 Uiso 1 1 calc R U
N2 N 0.1999(2) 0.6940(2) 0.10965(13) 0.0503(5) Uani 1 1 d . .
C18 C 0.2189(3) 0.8130(3) 0.08883(19) 0.0605(7) Uani 1 1 d . .
H18A H 0.182667 0.869699 0.125782 0.073 Uiso 1 1 calc R U
H18B H 0.174646 0.800522 0.033935 0.073 Uiso 1 1 calc R U
C19 C 0.3544(3) 0.8727(3) 0.09307(18) 0.0615(7) Uani 1 1 d . .
H19A H 0.359969 0.958649 0.092836 0.074 Uiso 1 1 calc R U
H19B H 0.401169 0.871872 0.144645 0.074 Uiso 1 1 calc R U
C20 C 0.5069(3) 0.6762(4) 0.1026(3) 0.0920(12) Uani 1 1 d . .
H20A H 0.564144 0.622685 0.092840 0.138 Uiso 1 1 calc R U
H20B H 0.430338 0.630221 0.111187 0.138 Uiso 1 1 calc R U
H20C H 0.542175 0.743533 0.150266 0.138 Uiso 1 1 calc R U
C21 C 0.4818(3) 0.7264(3) 0.0304(2) 0.0698(9) Uani 1 1 d . .
C22 C 0.5174(4) 0.6955(4) -0.0429(3) 0.0903(12) Uani 1 1 d . .
H22 H 0.565681 0.638103 -0.058434 0.108 Uiso 1 1 calc R U
C23 C 0.4686(4) 0.7655(4) -0.0918(2) 0.0888(11) Uani 1 1 d . .
H23 H 0.479050 0.762000 -0.145322 0.107 Uiso 1 1 calc R U
C24 C 0.4039(3) 0.8386(3) -0.04748(18) 0.0623(8) Uani 1 1 d . .
C25 C 0.3359(3) 0.9297(3) -0.0696(2) 0.0773(10) Uani 1 1 d . .
H25A H 0.343243 0.933061 -0.124391 0.116 Uiso 1 1 calc R U
H25B H 0.370733 1.009956 -0.032647 0.116 Uiso 1 1 calc R U
H25C H 0.249716 0.905290 -0.066051 0.116 Uiso 1 1 calc R U
C26 C 0.3655(3) 0.8827(3) 0.31089(18) 0.0598(7) Uani 1 1 d . .
H26A H 0.399873 0.857052 0.357430 0.072 Uiso 1 1 calc R U
H26B H 0.424271 0.876206 0.273385 0.072 Uiso 1 1 calc R U
C27 C 0.5301(5) 1.1475(5) 0.3752(4) 0.146(2) Uani 1 1 d . .
H27A H 0.578164 1.123388 0.417002 0.220 Uiso 1 1 calc R U
H27B H 0.525926 1.232671 0.394822 0.220 Uiso 1 1 calc R U
H27C H 0.568897 1.137412 0.327600 0.220 Uiso 1 1 calc R U
C28 C 0.2797(5) 1.1097(4) 0.2736(3) 0.131(2) Uani 1 1 d . .
H28A H 0.316787 1.102602 0.225300 0.197 Uiso 1 1 calc R U
H28B H 0.280487 1.195131 0.297502 0.197 Uiso 1 1 calc R U
H28C H 0.195375 1.062655 0.259383 0.197 Uiso 1 1 calc R U
C29 C 0.2964(5) 1.0771(4) 0.4421(3) 0.1177(16) Uani 1 1 d . .
H29A H 0.211020 1.033009 0.428805 0.177 Uiso 1 1 calc R U
H29B H 0.300272 1.164223 0.461972 0.177 Uiso 1 1 calc R U
H29C H 0.340094 1.048803 0.483575 0.177 Uiso 1 1 calc R U
C30 C 0.1658(3) 0.7525(3) 0.44197(19) 0.0645(8) Uani 1 1 d . .
H30 H 0.236770 0.720127 0.439196 0.077 Uiso 1 1 calc R U
C31 C 0.1275(4) 0.7812(3) 0.5157(2) 0.0759(10) Uani 1 1 d . .
H31 H 0.171998 0.770341 0.562236 0.091 Uiso 1 1 calc R U
C32 C 0.0218(4) 0.8263(3) 0.5188(2) 0.0837(11) Uani 1 1 d . .
H32 H -0.007872 0.845265 0.567750 0.100 Uiso 1 1 calc R U
C33 C -0.0399(3) 0.8435(3) 0.4499(2) 0.0732(9) Uani 1 1 d . .
H33 H -0.111814 0.874478 0.452161 0.088 Uiso 1 1 calc R U
C34 C 0.0034(3) 0.8151(3) 0.37624(18) 0.0565(7) Uani 1 1 d . .
C35 C -0.0564(3) 0.8332(3) 0.29865(19) 0.0574(7) Uani 1 1 d . .
C36 C -0.0063(3) 0.7948(3) 0.22801(18) 0.0587(7) Uani 1 1 d . .
C37 C -0.0714(3) 0.8102(3) 0.1561(2) 0.0741(9) Uani 1 1 d . .
H37 H -0.043826 0.783792 0.107020 0.089 Uiso 1 1 calc R U
C38 C -0.1746(4) 0.8628(4) 0.1556(3) 0.0920(12) Uani 1 1 d . .
H38 H -0.214240 0.872202 0.106966 0.110 Uiso 1 1 calc R U
C39 C -0.2172(4) 0.9004(4) 0.2254(3) 0.0984(13) Uani 1 1 d . .
H39 H -0.286390 0.935836 0.224814 0.118 Uiso 1 1 calc R U
C40 C -0.1601(3) 0.8872(3) 0.2975(2) 0.0802(10) Uani 1 1 d . .
H40 H -0.190133 0.913978 0.345523 0.096 Uiso 1 1 calc R U
N1 N 0.19397(19) 0.5262(2) 0.21487(13) 0.0467(5) Uani 1 1 d . .
C16 C 0.1818(2) 0.5891(3) 0.05165(16) 0.0511(7) Uani 1 1 d . .
N3 N 0.4124(2) 0.8143(2) 0.02769(15) 0.0549(6) Uani 1 1 d . .
N4 N 0.1069(2) 0.7685(2) 0.37377(14) 0.0559(6) Uani 1 1 d . .
Si1 Si 0.37018(9) 1.04852(9) 0.34859(6) 0.0702(2) Uani 1 1 d . .
Yb1 Yb 0.18454(2) 0.72941(2) 0.24534(2) 0.04826(5) Uani 1 1 d . .

loop_
_atom_site_aniso_label
_atom_site_aniso_U_11
_atom_site_aniso_U_22
_atom_site_aniso_U_33
_atom_site_aniso_U_23
_atom_site_aniso_U_13
_atom_site_aniso_U_12
C1 0.068(3) 0.099(4) 0.270(8) 0.042(4) -0.003(4) 0.006(3)
C2 0.068(2) 0.131(4) 0.094(3) 0.068(3) 0.018(2) 0.001(2)
C3 0.112(4) 0.147(5) 0.123(4) -0.017(3) 0.017(3) -0.033(3)
C4 0.071(2) 0.0635(19) 0.0603(18) 0.0283(15) 0.0109(15) 0.0065(16)
C6 0.117(3) 0.101(3) 0.0529(19) 0.039(2) 0.013(2) 0.033(2)
C7 0.084(2) 0.097(3) 0.0550(19) 0.0227(18) -0.0051(17) 0.033(2)
C8 0.0660(18) 0.0588(18) 0.0496(16) 0.0133(13) 0.0057(13) 0.0223(15)
C9 0.0650(17) 0.0427(15) 0.0463(14) 0.0126(12) 0.0091(13) 0.0161(13)
C10 0.076(2) 0.093(3) 0.120(3) 0.020(3) -0.010(2) 0.011(2)
C11 0.0602(19) 0.087(2) 0.067(2) 0.0185(18) -0.0008(16) 0.0206(18)
C12 0.096(3) 0.119(4) 0.178(5) -0.027(4) 0.057(3) 0.020(3)
C13 0.099(3) 0.0527(19) 0.070(2) 0.0149(16) 0.0234(18) 0.0189(17)
C14 0.0499(15) 0.0503(16) 0.0515(16) 0.0117(13) 0.0099(12) 0.0080(12)
C15 0.0592(17) 0.0529(17) 0.0447(15) 0.0051(13) 0.0098(12) 0.0031(13)
C17 0.073(2) 0.079(2) 0.0435(15) 0.0187(15) 0.0062(14) -0.0019(17)
C5 0.092(3) 0.089(3) 0.069(2) 0.043(2) 0.0241(19) 0.015(2)
N2 0.0513(13) 0.0565(14) 0.0477(13) 0.0198(11) 0.0136(10) 0.0127(11)
C18 0.0684(19) 0.0650(19) 0.0591(18) 0.0246(15) 0.0238(14) 0.0230(15)
C19 0.074(2) 0.0534(17) 0.0578(17) 0.0165(14) 0.0194(15) 0.0077(15)
C20 0.069(2) 0.095(3) 0.122(3) 0.053(3) 0.008(2) 0.017(2)
C21 0.0551(18) 0.066(2) 0.091(3) 0.0268(19) 0.0194(17) 0.0075(16)
C22 0.092(3) 0.077(3) 0.117(3) 0.026(2) 0.053(2) 0.032(2)
C23 0.108(3) 0.084(3) 0.077(2) 0.016(2) 0.046(2) 0.013(2)
C24 0.072(2) 0.0563(18) 0.0563(18) 0.0158(15) 0.0183(15) 0.0012(15)
C25 0.086(2) 0.075(2) 0.071(2) 0.0329(18) 0.0097(18) 0.0047(19)
C26 0.0658(18) 0.0622(19) 0.0550(17) 0.0157(14) 0.0161(14) 0.0193(15)
C27 0.100(4) 0.101(4) 0.211(6) 0.020(4) 0.019(4) -0.013(3)
C28 0.194(5) 0.076(3) 0.116(4) 0.010(3) -0.012(4) 0.058(3)
C29 0.153(4) 0.076(3) 0.108(3) -0.013(2) 0.057(3) 0.011(3)
C30 0.075(2) 0.067(2) 0.0584(19) 0.0222(16) 0.0218(16) 0.0183(16)
C31 0.099(3) 0.080(2) 0.0549(19) 0.0255(17) 0.0263(18) 0.017(2)
C32 0.112(3) 0.079(2) 0.071(2) 0.0217(19) 0.053(2) 0.020(2)
C33 0.085(2) 0.071(2) 0.076(2) 0.0222(18) 0.0410(19) 0.0269(18)
C34 0.0643(18) 0.0446(16) 0.0625(18) 0.0100(13) 0.0266(14) 0.0122(13)
C35 0.0547(16) 0.0480(16) 0.0705(19) 0.0126(14) 0.0160(14) 0.0137(13)
C36 0.0549(16) 0.0633(19) 0.0613(18) 0.0194(15) 0.0123(14) 0.0163(14)
C37 0.066(2) 0.084(2) 0.075(2) 0.0253(19) 0.0086(17) 0.0202(18)
C38 0.076(2) 0.109(3) 0.097(3) 0.037(3) 0.000(2) 0.033(2)
C39 0.075(2) 0.111(3) 0.119(4) 0.030(3) 0.013(2) 0.048(2)
C40 0.068(2) 0.082(2) 0.096(3) 0.018(2) 0.0210(19) 0.0318(19)
N1 0.0488(12) 0.0495(13) 0.0443(12) 0.0177(10) 0.0074(9) 0.0106(10)
C16 0.0413(14) 0.0670(19) 0.0418(14) 0.0151(13) 0.0071(11) 0.0023(13)
N3 0.0537(13) 0.0496(14) 0.0615(15) 0.0163(11) 0.0165(11) 0.0048(11)
N4 0.0617(15) 0.0581(15) 0.0519(14) 0.0155(11) 0.0191(11) 0.0159(12)
Si1 0.0767(6) 0.0578(5) 0.0701(6) 0.0097(4) 0.0129(5) 0.0089(5)
Yb1 0.05275(8) 0.05095(8) 0.04440(7) 0.01239(5) 0.01432(5) 0.01612(5)

loop_
_atom_type_symbol
_atom_type_description
_atom_type_scat_dispersion_real
_atom_type_scat_dispersion_imag
_atom_type_scat_source
C C 0.0033 0.0016 'International Tables Vol C Tables 4.2.6.8 and 6.1.1.4'
H H 0.0000 0.0000 'International Tables Vol C Tables 4.2.6.8 and 6.1.1.4'
N N 0.0061 0.0033 'International Tables Vol C Tables 4.2.6.8 and 6.1.1.4'
Si Si 0.0817 0.0704 'International Tables Vol C Tables 4.2.6.8 and 6.1.1.4'
Yb Yb -0.3850 5.5486 'International Tables Vol C Tables 4.2.6.8 and 6.1.1.4'

loop_
_geom_angle_atom_site_label_1
_geom_angle_atom_site_label_2
_geom_angle_atom_site_label_3
_geom_angle
C2 C1 H1A 109.5
C2 C1 H1B 109.5
H1A C1 H1B 109.5
C2 C1 H1C 109.5
H1A C1 H1C 109.5
H1B C1 H1C 109.5
C1 C2 C4 112.0(4)
C1 C2 C3 107.8(4)
C4 C2 C3 112.2(4)
C1 C2 H2 108.2
C4 C2 H2 108.2
C3 C2 H2 108.2
C2 C3 H3A 109.5
C2 C3 H3B 109.5
H3A C3 H3B 109.5
C2 C3 H3C 109.5
H3A C3 H3C 109.5
H3B C3 H3C 109.5
C5 C4 C9 117.4(3)
C5 C4 C2 119.8(3)
C9 C4 C2 122.7(3)
C5 C6 C7 120.1(3)
C5 C6 H6 120.0
C7 C6 H6 120.0
C6 C7 C8 122.2(3)
C6 C7 H7 118.9
C8 C7 H7 118.9
C7 C8 C9 117.7(3)
C7 C8 C11 120.9(3)
C9 C8 C11 121.4(3)
C8 C9 C4 120.9(3)
C8 C9 N1 119.1(3)
C4 C9 N1 119.6(2)
C11 C10 H10A 109.5
C11 C10 H10B 109.5
H10A C10 H10B 109.5
C11 C10 H10C 109.5
H10A C10 H10C 109.5
H10B C10 H10C 109.5
C12 C11 C8 111.5(3)
C12 C11 C10 109.4(3)
C8 C11 C10 114.9(3)
C12 C11 H11 106.9
C8 C11 H11 106.9
C10 C11 H11 106.9
C11 C12 H12A 109.5
C11 C12 H12B 109.5
H12A C12 H12B 109.5
C11 C12 H12C 109.5
H12A C12 H12C 109.5
H12B C12 H12C 109.5
C14 C13 H13A 109.5
C14 C13 H13B 109.5
H13A C13 H13B 109.5
C14 C13 H13C 109.5
H13A C13 H13C 109.5
H13B C13 H13C 109.5
N1 C14 C15 123.6(3)
N1 C14 C13 120.9(3)
C15 C14 C13 115.5(3)
C14 C15 C16 130.3(3)
C14 C15 H15 114.8
C16 C15 H15 114.8
C16 C17 H17A 109.5
C16 C17 H17B 109.5
H17A C17 H17B 109.5
C16 C17 H17C 109.5
H17A C17 H17C 109.5
H17B C17 H17C 109.5
C6 C5 C4 121.7(3)
C6 C5 H5 119.1
C4 C5 H5 119.1
C16 N2 C18 120.2(2)
C16 N2 Yb1 130.84(18)
C18 N2 Yb1 108.51(17)
N2 C18 C19 114.2(2)
N2 C18 H18A 108.7
C19 C18 H18A 108.7
N2 C18 H18B 108.7
C19 C18 H18B 108.7
H18A C18 H18B 107.6
N3 C19 C18 115.1(3)
N3 C19 H19A 108.5
C18 C19 H19A 108.5
N3 C19 H19B 108.5
C18 C19 H19B 108.5
H19A C19 H19B 107.5
C21 C20 H20A 109.5
C21 C20 H20B 109.5
H20A C20 H20B 109.5
C21 C20 H20C 109.5
H20A C20 H20C 109.5
H20B C20 H20C 109.5
C22 C21 N3 107.0(3)
C22 C21 C20 128.8(4)
N3 C21 C20 124.1(3)
C21 C22 C23 108.0(3)
C21 C22 H22 126.0
C23 C22 H22 126.0
C24 C23 C22 108.4(3)
C24 C23 H23 125.8
C22 C23 H23 125.8
C23 C24 N3 106.5(3)
C23 C24 C25 130.2(3)
N3 C24 C25 123.3(3)
C24 C25 H25A 109.5
C24 C25 H25B 109.5
H25A C25 H25B 109.5
C24 C25 H25C 109.5
H25A C25 H25C 109.5
H25B C25 H25C 109.5
Si1 C26 Yb1 125.02(15)
Si1 C26 H26A 106.1
Yb1 C26 H26A 106.1
Si1 C26 H26B 106.1
Yb1 C26 H26B 106.1
H26A C26 H26B 106.3
Si1 C27 H27A 109.5
Si1 C27 H27B 109.5
H27A C27 H27B 109.5
Si1 C27 H27C 109.5
H27A C27 H27C 109.5
H27B C27 H27C 109.5
Si1 C28 H28A 109.5
Si1 C28 H28B 109.5
H28A C28 H28B 109.5
Si1 C28 H28C 109.5
H28A C28 H28C 109.5
H28B C28 H28C 109.5
Si1 C29 H29A 109.5
Si1 C29 H29B 109.5
H29A C29 H29B 109.5
Si1 C29 H29C 109.5
H29A C29 H29C 109.5
H29B C29 H29C 109.5
N4 C30 C31 123.6(3)
N4 C30 H30 118.2
C31 C30 H30 118.2
C32 C31 C30 117.8(3)
C32 C31 H31 121.1
C30 C31 H31 121.1
C33 C32 C31 119.8(3)
C33 C32 H32 120.1
C31 C32 H32 120.1
C32 C33 C34 120.7(3)
C32 C33 H33 119.7
C34 C33 H33 119.7
N4 C34 C33 118.9(3)
N4 C34 C35 116.7(2)
C33 C34 C35 124.3(3)
C40 C35 C36 121.8(3)
C40 C35 C34 120.0(3)
C36 C35 C34 118.2(3)
C35 C36 C37 114.9(3)
C35 C36 Yb1 116.8(2)
C37 C36 Yb1 128.1(2)
C38 C37 C36 122.7(4)
C38 C37 H37 118.6
C36 C37 H37 118.6
C39 C38 C37 119.8(4)
C39 C38 H38 120.1
C37 C38 H38 120.1
C38 C39 C40 120.9(4)
C38 C39 H39 119.6
C40 C39 H39 119.6
C39 C40 C35 119.8(4)
C39 C40 H40 120.1
C35 C40 H40 120.1
C14 N1 C9 121.1(2)
C14 N1 Yb1 130.99(18)
C9 N1 Yb1 107.79(15)
N2 C16 C15 122.5(2)
N2 C16 C17 122.6(3)
C15 C16 C17 114.9(3)
C24 N3 C21 110.1(3)
C24 N3 C19 124.0(3)
C21 N3 C19 125.8(3)
C30 N4 C34 119.3(3)
C30 N4 Yb1 122.9(2)
C34 N4 Yb1 117.74(19)
C26 Si1 C27 113.8(2)
C26 Si1 C28 112.73(17)
C27 Si1 C28 106.7(3)
C26 Si1 C29 109.94(17)
C27 Si1 C29 107.7(3)
C28 Si1 C29 105.5(3)
N1 Yb1 N2 79.37(8)
N1 Yb1 C26 119.69(9)
N2 Yb1 C26 103.42(9)
N1 Yb1 C36 122.40(9)
N2 Yb1 C36 93.87(9)
C26 Yb1 C36 117.52(10)
N1 Yb1 N4 105.34(8)
N2 Yb1 N4 163.35(8)
C26 Yb1 N4 88.27(9)
C36 Yb1 N4 70.00(9)

loop_
_geom_bond_atom_site_label_1
_geom_bond_atom_site_label_2
_geom_bond_distance
C1 C2 1.507(6)
C1 H1A 0.9600
C1 H1B 0.9600
C1 H1C 0.9600
C2 C4 1.513(5)
C2 C3 1.515(6)
C2 H2 0.9800
C3 H3A 0.9600
C3 H3B 0.9600
C3 H3C 0.9600
C4 C5 1.398(4)
C4 C9 1.418(4)
C6 C5 1.357(5)
C6 C7 1.367(5)
C6 H6 0.9300
C7 C8 1.383(4)
C7 H7 0.9300
C8 C9 1.407(4)
C8 C11 1.514(5)
C9 N1 1.441(3)
C10 C11 1.514(5)
C10 H10A 0.9600
C10 H10B 0.9600
C10 H10C 0.9600
C11 C12 1.494(5)
C11 H11 0.9800
C12 H12A 0.9600
C12 H12B 0.9600
C12 H12C 0.9600
C13 C14 1.530(4)
C13 H13A 0.9600
C13 H13B 0.9600
C13 H13C 0.9600
C14 N1 1.331(3)
C14 C15 1.389(4)
C15 C16 1.401(4)
C15 H15 0.9300
C17 C16 1.522(4)
C17 H17A 0.9600
C17 H17B 0.9600
C17 H17C 0.9600
C5 H5 0.9300
N2 C16 1.324(4)
N2 C18 1.466(4)
N2 Yb1 2.293(2)
C18 C19 1.518(4)
C18 H18A 0.9700
C18 H18B 0.9700
C19 N3 1.445(4)
C19 H19A 0.9700
C19 H19B 0.9700
C20 C21 1.496(5)
C20 H20A 0.9600
C20 H20B 0.9600
C20 H20C 0.9600
C21 C22 1.346(5)
C21 N3 1.374(4)
C22 C23 1.410(5)
C22 H22 0.9300
C23 C24 1.354(5)
C23 H23 0.9300
C24 N3 1.373(4)
C24 C25 1.479(4)
C25 H25A 0.9600
C25 H25B 0.9600
C25 H25C 0.9600
C26 Si1 1.833(3)
C26 Yb1 2.363(3)
C26 H26A 0.9700
C26 H26B 0.9700
C27 Si1 1.860(5)
C27 H27A 0.9600
C27 H27B 0.9600
C27 H27C 0.9600
C28 Si1 1.870(4)
C28 H28A 0.9600
C28 H28B 0.9600
C28 H28C 0.9600
C29 Si1 1.873(4)
C29 H29A 0.9600
C29 H29B 0.9600
C29 H29C 0.9600
C30 N4 1.333(4)
C30 C31 1.365(4)
C30 H30 0.9300
C31 C32 1.364(5)
C31 H31 0.9300
C32 C33 1.362(5)
C32 H32 0.9300
C33 C34 1.392(4)
C33 H33 0.9300
C34 N4 1.351(4)
C34 C35 1.486(4)
C35 C40 1.399(4)
C35 C36 1.401(4)
C36 C37 1.412(4)
C36 Yb1 2.377(3)
C37 C38 1.385(5)
C37 H37 0.9300
C38 C39 1.344(6)
C38 H38 0.9300
C39 C40 1.369(5)
C39 H39 0.9300
C40 H40 0.9300
N1 Yb1 2.272(2)
N4 Yb1 2.431(2)

loop_
_geom_torsion_atom_site_label_1
_geom_torsion_atom_site_label_2
_geom_torsion_atom_site_label_3
_geom_torsion_atom_site_label_4
_geom_torsion
C1 C2 C4 C5 60.8(5)
C3 C2 C4 C5 -60.6(5)
C1 C2 C4 C9 -122.0(4)
C3 C2 C4 C9 116.6(4)
C5 C6 C7 C8 0.7(6)
C6 C7 C8 C9 -1.8(5)
C6 C7 C8 C11 -179.6(3)
C7 C8 C9 C4 1.9(4)
C11 C8 C9 C4 179.7(3)
C7 C8 C9 N1 174.3(3)
C11 C8 C9 N1 -7.9(4)
C5 C4 C9 C8 -0.9(4)
C2 C4 C9 C8 -178.2(3)
C5 C4 C9 N1 -173.3(3)
C2 C4 C9 N1 9.4(5)
C7 C8 C11 C12 87.2(4)
C9 C8 C11 C12 -90.5(4)
C7 C8 C11 C10 -37.9(5)
C9 C8 C11 C10 144.3(3)
N1 C14 C15 C16 4.8(5)
C13 C14 C15 C16 -175.6(3)
C7 C6 C5 C4 0.3(6)
C9 C4 C5 C6 -0.2(5)
C2 C4 C5 C6 177.2(4)
C16 N2 C18 C19 -91.9(3)
Yb1 N2 C18 C19 94.9(2)
N2 C18 C19 N3 73.2(3)
N3 C21 C22 C23 -0.2(4)
C20 C21 C22 C23 178.4(4)
C21 C22 C23 C24 0.1(5)
C22 C23 C24 N3 0.0(4)
C22 C23 C24 C25 179.4(3)
N4 C30 C31 C32 1.3(5)
C30 C31 C32 C33 -1.3(6)
C31 C32 C33 C34 0.2(6)
C32 C33 C34 N4 0.9(5)
C32 C33 C34 C35 -178.7(3)
N4 C34 C35 C40 -176.6(3)
C33 C34 C35 C40 3.0(5)
N4 C34 C35 C36 3.5(4)
C33 C34 C35 C36 -176.9(3)
C40 C35 C36 C37 -2.5(5)
C34 C35 C36 C37 177.4(3)
C40 C35 C36 Yb1 172.4(2)
C34 C35 C36 Yb1 -7.7(4)
C35 C36 C37 C38 2.0(5)
Yb1 C36 C37 C38 -172.2(3)
C36 C37 C38 C39 -0.8(6)
C37 C38 C39 C40 -0.1(7)
C38 C39 C40 C35 -0.4(7)
C36 C35 C40 C39 1.8(5)
C34 C35 C40 C39 -178.1(3)
C15 C14 N1 C9 -178.7(3)
C13 C14 N1 C9 1.7(4)
C15 C14 N1 Yb1 5.6(4)
C13 C14 N1 Yb1 -173.9(2)
C8 C9 N1 C14 100.5(3)
C4 C9 N1 C14 -87.0(3)
C8 C9 N1 Yb1 -83.0(3)
C4 C9 N1 Yb1 89.5(3)
C18 N2 C16 C15 174.0(3)
Yb1 N2 C16 C15 -14.6(4)
C18 N2 C16 C17 -5.8(4)
Yb1 N2 C16 C17 165.6(2)
C14 C15 C16 N2 -0.2(5)
C14 C15 C16 C17 179.7(3)
C23 C24 N3 C21 -0.2(4)
C25 C24 N3 C21 -179.6(3)
C23 C24 N3 C19 -179.3(3)
C25 C24 N3 C19 1.3(4)
C22 C21 N3 C24 0.2(4)
C20 C21 N3 C24 -178.5(3)
C22 C21 N3 C19 179.3(3)
C20 C21 N3 C19 0.6(5)
C18 C19 N3 C24 83.9(3)
C18 C19 N3 C21 -95.0(3)
C31 C30 N4 C34 -0.2(5)
C31 C30 N4 Yb1 175.9(3)
C33 C34 N4 C30 -0.9(4)
C35 C34 N4 C30 178.7(3)
C33 C34 N4 Yb1 -177.2(2)
C35 C34 N4 Yb1 2.5(3)
Yb1 C26 Si1 C27 -166.8(3)
Yb1 C26 Si1 C28 -45.1(3)
Yb1 C26 Si1 C29 72.3(3)
